data_4320523
loop_
_publ_author_name
'Rudolf J. Wehmschulte'
'Brendan Twamley'
'Masood A. Khan'

_publ_contact_author_address
;       Department of Chemistry and Biochemistry
       University of Oklahoma
       620 Parrington Oval, Room 208
       Norman, OK 73019
;
_publ_contact_author_email rjwehmschulte@ou.edu
_publ_contact_author_fax '405 325 6111'
_publ_contact_author_name 'Rudolf J. Wehmschulte'
_publ_contact_author_phone '405 325 2388'
_publ_section_title
;
 Synthesis and Characterization of an Unsolvated Dimeric Diarylmagnesium
 Compound and Its Magnesium Iodide Byproducts
;
_journal_name_full 'Inorganic Chemistry'
_journal_page_first 6004
_journal_page_last 6008
_journal_paper_doi 10.1021/ic010513m
_journal_volume 40
_journal_year 2001
_chemical_formula_sum 'C24 H48 I2 Mg O6'
_chemical_formula_weight 710.73
_chemical_name_systematic
;
?
;
_space_group_IT_number 201
_symmetry_cell_setting cubic
_symmetry_space_group_name_Hall '-P 2ab 2bc 3'
_symmetry_space_group_name_H-M 'P n -3 :2'
_atom_sites_solution_hydrogens geom
_atom_sites_solution_primary direct
_atom_sites_solution_secondary difmap
_audit_creation_method SHELXL-97
_cell_angle_alpha 90.00
_cell_angle_beta 90.00
_cell_angle_gamma 90.00
_cell_formula_units_Z 4
_cell_length_a 14.279(2)
_cell_length_b 14.279(2)
_cell_length_c 14.279(2)
_cell_measurement_reflns_used 37
_cell_measurement_temperature 173(2)
_cell_measurement_theta_max 12.46
_cell_measurement_theta_min 4.96
_cell_volume 2911.3(7)
_computing_cell_refinement 'Bruker XSCANS'
_computing_data_collection 'Bruker XSCANS'
_computing_data_reduction 'Bruker SHELXTL'
_computing_molecular_graphics 'Bruker SHELXTL'
_computing_publication_material 'Bruker SHELXTL'
_computing_structure_refinement 'SHELXL-97 (Sheldrick, 1997)'
_computing_structure_solution 'SHELXS-97 (Sheldrick, 1990)'
_diffrn_ambient_temperature 173(2)
_diffrn_measured_fraction_theta_full 1.000
_diffrn_measured_fraction_theta_max 1.000
_diffrn_measurement_device_type 'Bruker P4'
_diffrn_measurement_method '2\q/\w scans'
_diffrn_radiation_monochromator graphite
_diffrn_radiation_source 'fine-focus sealed tube'
_diffrn_radiation_type MoK\a
_diffrn_radiation_wavelength 0.71073
_diffrn_reflns_av_R_equivalents 0.0375
_diffrn_reflns_av_sigmaI/netI 0.0444
_diffrn_reflns_limit_h_max 16
_diffrn_reflns_limit_h_min 0
_diffrn_reflns_limit_k_max 12
_diffrn_reflns_limit_k_min -12
_diffrn_reflns_limit_l_max 12
_diffrn_reflns_limit_l_min -12
_diffrn_reflns_number 1601
_diffrn_reflns_theta_full 24.98
_diffrn_reflns_theta_max 24.98
_diffrn_reflns_theta_min 2.02
_diffrn_standards_decay_% 1.4
_diffrn_standards_interval_count 97
_diffrn_standards_number 3
_exptl_absorpt_coefficient_mu 2.216
_exptl_absorpt_correction_T_max 0.5374
_exptl_absorpt_correction_T_min 0.4563
_exptl_absorpt_correction_type empirical
_exptl_absorpt_process_details '(North, Phillips & Mathews, 1968)'
_exptl_crystal_colour colourless
_exptl_crystal_density_diffrn 1.622
_exptl_crystal_density_method 'not measured'
_exptl_crystal_description prism
_exptl_crystal_F_000 1432
_exptl_crystal_size_max 0.42
_exptl_crystal_size_mid 0.38
_exptl_crystal_size_min 0.32
_refine_diff_density_max 1.595
_refine_diff_density_min -1.061
_refine_diff_density_rms 0.258
_refine_ls_extinction_coef 0.0017(2)
_refine_ls_extinction_expression Fc^*^=kFc[1+0.001xFc^2^\l^3^/sin(2\q)]^-1/4^
_refine_ls_extinction_method SHELXL
_refine_ls_goodness_of_fit_ref 1.106
_refine_ls_hydrogen_treatment mixed
_refine_ls_matrix_type full
_refine_ls_number_parameters 33
_refine_ls_number_reflns 858
_refine_ls_number_restraints 7
_refine_ls_restrained_S_all 1.104
_refine_ls_R_factor_all 0.1846
_refine_ls_R_factor_gt 0.1244
_refine_ls_shift/su_max 0.004
_refine_ls_shift/su_mean 0.001
_refine_ls_structure_factor_coef Fsqd
_refine_ls_weighting_details 'calc w=1/[\s^2^(Fo^2^)+(0.0797P)^2^+264.5737P] where P=(Fo^2^+2Fc^2^)/3'
_refine_ls_weighting_scheme calc
_refine_ls_wR_factor_gt 0.2950
_refine_ls_wR_factor_ref 0.3322
_reflns_number_gt 460
_reflns_number_total 858
_reflns_threshold_expression >2sigma(I)
_cod_data_source_file ic010513m_4.cif
_cod_data_source_block rw052b_COMPOUND5
_cod_depositor_comments
;
The following automatic conversions were performed:

'_symmetry_cell_setting' value 'Cubic' changed to 'cubic' according
to the built-in table from CIF Core dictionary named 'cif_core.dic'
version 2.4.1 from 2010-06-29.

Automatic conversion script
Id: cif_fix_values 1646 2011-03-28 12:23:43Z adriana 
;
_cod_original_cell_volume 2911.3(8)
_cod_original_sg_symbol_H-M 'P n -3'
_cod_database_code 4320523

loop_
_symmetry_equiv_pos_as_xyz
'x, y, z'
'-x+1/2, -y+1/2, z'
'-x+1/2, y, -z+1/2'
'x, -y+1/2, -z+1/2'
'z, x, y'
'z, -x+1/2, -y+1/2'
'-z+1/2, -x+1/2, y'
'-z+1/2, x, -y+1/2'
'y, z, x'
'-y+1/2, z, -x+1/2'
'y, -z+1/2, -x+1/2'
'-y+1/2, -z+1/2, x'
'-x, -y, -z'
'x-1/2, y-1/2, -z'
'x-1/2, -y, z-1/2'
'-x, y-1/2, z-1/2'
'-z, -x, -y'
'-z, x-1/2, y-1/2'
'z-1/2, x-1/2, -y'
'z-1/2, -x, y-1/2'
'-y, -z, -x'
'y-1/2, -z, x-1/2'
'-y, z-1/2, x-1/2'
'y-1/2, z-1/2, -x'

loop_
_atom_site_label
_atom_site_type_symbol
_atom_site_fract_x
_atom_site_fract_y
_atom_site_fract_z
_atom_site_U_iso_or_equiv
_atom_site_adp_type
_atom_site_occupancy
_atom_site_symmetry_multiplicity
_atom_site_calc_flag
_atom_site_refinement_flags
_atom_site_disorder_assembly
_atom_site_disorder_group
I1 I 0.7500 0.7500 0.2500 0.0326(4) Uani 1 4 d S . .
I2 I 0.2500 0.2500 0.2500 0.0308(6) Uani 1 12 d S . .
Mg1 Mg 1.0000 0.5000 0.0000 0.0153(15) Uani 1 6 d S . .
O1 O 0.9879(7) 0.4735(4) -0.1422(5) 0.048(3) Uani 1 1 d D . .
C1 C 0.9915(9) 0.3832(6) -0.1889(5) 0.038(3) Uiso 1 1 d D . .
H1A H 0.9384 0.3432 -0.1693 0.045 Uiso 1 1 calc R . .
H1B H 1.0508 0.3504 -0.1746 0.045 Uiso 1 1 calc R . .
C2 C 0.9852(9) 0.4063(8) -0.2921(6) 0.054(4) Uiso 1 1 d D . .
H2A H 0.9592 0.3530 -0.3281 0.065 Uiso 1 1 calc R . .
H2B H 1.0473 0.4230 -0.3179 0.065 Uiso 1 1 calc R . .
C3 C 0.9175(8) 0.4916(7) -0.2937(7) 0.053(4) Uiso 1 1 d D . .
H3A H 0.9239 0.5290 -0.3518 0.064 Uiso 1 1 calc R . .
H3B H 0.8514 0.4728 -0.2849 0.064 Uiso 1 1 calc R . .
C4 C 0.9564(9) 0.5424(6) -0.2090(6) 0.045(3) Uiso 1 1 d D . .
H4A H 1.0093 0.5830 -0.2278 0.054 Uiso 1 1 calc R . .
H4B H 0.9073 0.5822 -0.1806 0.054 Uiso 1 1 calc R . .

loop_
_atom_site_aniso_label
_atom_site_aniso_U_11
_atom_site_aniso_U_22
_atom_site_aniso_U_33
_atom_site_aniso_U_23
_atom_site_aniso_U_13
_atom_site_aniso_U_12
I1 0.0427(9) 0.0150(7) 0.0401(9) 0.000 0.000 0.000
I2 0.0308(6) 0.0308(6) 0.0308(6) 0.000 0.000 0.000
Mg1 0.0153(15) 0.0153(15) 0.0153(15) -0.007(2) 0.007(2) -0.007(2)
O1 0.113(8) 0.017(4) 0.013(4) 0.000(3) -0.012(5) 0.009(5)

loop_
_atom_type_symbol
_atom_type_description
_atom_type_scat_dispersion_real
_atom_type_scat_dispersion_imag
_atom_type_scat_source
C C 0.0033 0.0016 'International Tables Vol C Tables 4.2.6.8 and 6.1.1.4'
H H 0.0000 0.0000 'International Tables Vol C Tables 4.2.6.8 and 6.1.1.4'
O O 0.0106 0.0060 'International Tables Vol C Tables 4.2.6.8 and 6.1.1.4'
Mg Mg 0.0486 0.0363 'International Tables Vol C Tables 4.2.6.8 and 6.1.1.4'
I I -0.4742 1.8119 'International Tables Vol C Tables 4.2.6.8 and 6.1.1.4'

loop_
_geom_angle_atom_site_label_1
_geom_angle_atom_site_label_2
_geom_angle_atom_site_label_3
_geom_angle
_geom_angle_site_symmetry_1
_geom_angle_site_symmetry_3
_geom_angle_publ_flag
O1 Mg1 O1 180.0 12_654 24_666 ?
O1 Mg1 O1 83.5(3) 12_654 18_655 ?
O1 Mg1 O1 96.5(3) 24_666 18_655 ?
O1 Mg1 O1 96.5(3) 12_654 . ?
O1 Mg1 O1 83.5(3) 24_666 . ?
O1 Mg1 O1 83.5(3) 18_655 . ?
O1 Mg1 O1 96.5(3) 12_654 6_665 ?
O1 Mg1 O1 83.5(3) 24_666 6_665 ?
O1 Mg1 O1 180.0 18_655 6_665 ?
O1 Mg1 O1 96.5(3) . 6_665 ?
O1 Mg1 O1 83.5(3) 12_654 13_765 ?
O1 Mg1 O1 96.5(3) 24_666 13_765 ?
O1 Mg1 O1 96.5(3) 18_655 13_765 ?
O1 Mg1 O1 180.00(8) . 13_765 ?
O1 Mg1 O1 83.5(3) 6_665 13_765 ?
C4 O1 C1 108.3(7) . . ?
C4 O1 Mg1 123.3(5) . . ?
C1 O1 Mg1 127.5(5) . . ?
O1 C1 C2 104.6(7) . . ?
C1 C2 C3 102.8(8) . . ?
C4 C3 C2 97.8(8) . . ?
O1 C4 C3 108.4(7) . . ?

loop_
_geom_bond_atom_site_label_1
_geom_bond_atom_site_label_2
_geom_bond_distance
_geom_bond_site_symmetry_2
_geom_bond_publ_flag
Mg1 O1 2.073(7) 12_654 ?
Mg1 O1 2.073(7) 24_666 ?
Mg1 O1 2.073(7) 18_655 ?
Mg1 O1 2.073(7) . ?
Mg1 O1 2.073(7) 6_665 ?
Mg1 O1 2.073(7) 13_765 ?
O1 C4 1.441(9) . ?
O1 C1 1.452(9) . ?
C1 C2 1.513(10) . ?
C2 C3 1.555(13) . ?
C3 C4 1.516(11) . ?

loop_
_geom_torsion_atom_site_label_1
_geom_torsion_atom_site_label_2
_geom_torsion_atom_site_label_3
_geom_torsion_atom_site_label_4
_geom_torsion
_geom_torsion_site_symmetry_1
_geom_torsion_site_symmetry_2
_geom_torsion_site_symmetry_3
_geom_torsion_site_symmetry_4
_geom_torsion_publ_flag
O1 Mg1 O1 C4 -28.7(9) 12_654 . . . ?
O1 Mg1 O1 C4 151.3(9) 24_666 . . . ?
O1 Mg1 O1 C4 -111.4(7) 18_655 . . . ?
O1 Mg1 O1 C4 68.6(7) 6_665 . . . ?
O1 Mg1 O1 C1 163.7(10) 12_654 . . . ?
O1 Mg1 O1 C1 -16.3(10) 24_666 . . . ?
O1 Mg1 O1 C1 81.0(12) 18_655 . . . ?
O1 Mg1 O1 C1 -99.0(12) 6_665 . . . ?
C4 O1 C1 C2 14.4(13) . . . . ?
Mg1 O1 C1 C2 -176.5(8) . . . . ?
O1 C1 C2 C3 -35.6(12) . . . . ?
C1 C2 C3 C4 41.3(11) . . . . ?
C1 O1 C4 C3 13.3(13) . . . . ?
Mg1 O1 C4 C3 -156.4(8) . . . . ?
C2 C3 C4 O1 -33.8(11) . . . . ?
